data_4505312
loop_
_publ_author_name
'Brewer, Jason T.'
'Parkin, Sean'
'Grossman, Robert B.'

_publ_section_title
;
 A Systematic Study of the Relationship between Molecular and Crystal
 Structure among 3,5-Diazabicyclo[2.2.2]octane-2,6-diones
;
_journal_issue 3
_journal_name_full 'Crystal Growth &amp; Design'
_journal_page_first 591
_journal_paper_doi 10.1021/cg0341609
_journal_volume 4
_journal_year 2004
_chemical_formula_sum 'C10 H16 N2 O2'
_chemical_formula_weight 196.25
_chemical_name_systematic
; 
 ? 
;
_space_group_IT_number 11
_symmetry_cell_setting monoclinic
_symmetry_space_group_name_Hall '-P 2yb'
_symmetry_space_group_name_H-M 'P 1 21/m 1'
_atom_sites_solution_hydrogens geom
_atom_sites_solution_primary direct
_atom_sites_solution_secondary difmap
_audit_creation_method SHELXL-97
_cell_angle_alpha 90.00
_cell_angle_beta 96.624(4)
_cell_angle_gamma 90.00
_cell_formula_units_Z 2
_cell_length_a 5.6414(4)
_cell_length_b 10.0737(7)
_cell_length_c 8.6069(6)
_cell_measurement_reflns_used 4692
_cell_measurement_temperature 90.0(2)
_cell_measurement_theta_max 27.48
_cell_measurement_theta_min 1.00
_cell_volume 485.86(6)
_computing_cell_refinement 'SCALEPACK (Otwinowski & Minor, 1997)'
_computing_data_collection 'COLLECT (Nonius, 1998)'
_computing_data_reduction 'DENZO-SMN (Otwinowski & Minor, 1997)'
_computing_molecular_graphics 'XP in Siemens SHELXTL (Sheldrick, 1994)'
_computing_publication_material
;
SHELX97-2 (Sheldrick, 1997) and local procedures
;
_computing_structure_refinement 'SHELXL-97 (Sheldrick, 1997)'
_computing_structure_solution 'SHELXS-97 (Sheldrick, 1990)'
_diffrn_ambient_temperature 90.0(2)
_diffrn_detector_area_resol_mean 18
_diffrn_measured_fraction_theta_full 1.000
_diffrn_measured_fraction_theta_max 1.000
_diffrn_measurement_device_type 'Nonius KappaCCD diffractometer'
_diffrn_measurement_method '\w scans at fixed \c = 55\%'
_diffrn_radiation_monochromator graphite
_diffrn_radiation_source 'fine-focus sealed tube'
_diffrn_radiation_type MoK\a
_diffrn_radiation_wavelength 0.71073
_diffrn_reflns_av_R_equivalents 0.0532
_diffrn_reflns_av_sigmaI/netI 0.0591
_diffrn_reflns_limit_h_max 7
_diffrn_reflns_limit_h_min -7
_diffrn_reflns_limit_k_max 13
_diffrn_reflns_limit_k_min -13
_diffrn_reflns_limit_l_max 10
_diffrn_reflns_limit_l_min -11
_diffrn_reflns_number 3756
_diffrn_reflns_theta_full 27.47
_diffrn_reflns_theta_max 27.47
_diffrn_reflns_theta_min 2.38
_diffrn_standards_decay_% <1
_exptl_absorpt_coefficient_mu 0.094
_exptl_absorpt_correction_type none
_exptl_crystal_colour colourless
_exptl_crystal_density_diffrn 1.341
_exptl_crystal_density_method 'not measured'
_exptl_crystal_description plate
_exptl_crystal_F_000 212
_exptl_crystal_size_max 0.25
_exptl_crystal_size_mid 0.15
_exptl_crystal_size_min 0.07
_refine_diff_density_max .288
_refine_diff_density_min -.306
_refine_diff_density_rms .053
_refine_ls_extinction_method none
_refine_ls_goodness_of_fit_ref 1.032
_refine_ls_hydrogen_treatment mixed
_refine_ls_matrix_type full
_refine_ls_number_parameters 75
_refine_ls_number_reflns 1176
_refine_ls_number_restraints 0
_refine_ls_restrained_S_all 1.032
_refine_ls_R_factor_all 0.0715
_refine_ls_R_factor_gt 0.0485
_refine_ls_shift/su_max 2.160
_refine_ls_shift/su_mean 0.030
_refine_ls_structure_factor_coef Fsqd
_refine_ls_weighting_details 'calc w=1/[\s^2^(Fo^2^)+(0.0389P)^2^+0.2317P] where P=(Fo^2^+2Fc^2^)/3'
_refine_ls_weighting_scheme calc
_refine_ls_wR_factor_gt 0.0992
_refine_ls_wR_factor_ref 0.1071
_reflns_number_gt 898
_reflns_number_total 1176
_reflns_threshold_expression >2sigma(I)
_cod_data_source_file cg0341609si20030822_115801.cif
_cod_data_source_block 2e
_cod_original_sg_symbol_H-M 'P 21/m'
_cod_database_code 4505312

loop_
_symmetry_equiv_pos_as_xyz
'x, y, z'
'-x, y+1/2, -z'
'-x, -y, -z'
'x, -y-1/2, z'

loop_
_atom_site_label
_atom_site_type_symbol
_atom_site_fract_x
_atom_site_fract_y
_atom_site_fract_z
_atom_site_U_iso_or_equiv
_atom_site_adp_type
_atom_site_occupancy
_atom_site_symmetry_multiplicity
_atom_site_calc_flag
_atom_site_refinement_flags
O1 O 0.31923(18) 0.04855(11) 0.81947(12) 0.0157(3) Uani 1 1 d .
C1 C 0.0848(4) 0.2500 0.8555(3) 0.0119(5) Uani 1 2 d S
C2 C 0.2472(3) 0.13123(16) 0.90894(18) 0.0123(4) Uani 1 1 d .
N3 N 0.3075(2) 0.13264(13) 1.06464(14) 0.0133(3) Uani 1 1 d .
H3 H 0.3858 0.0664 1.1135 0.016 Uiso 1 1 calc R
C4 C 0.2366(4) 0.2500 1.1493(3) 0.0132(5) Uani 1 2 d S
C5 C -0.1268(4) 0.2500 0.9581(3) 0.0144(5) Uani 1 2 d S
H5A H -0.2271 0.3295 0.9330 0.017 Uiso 0.50 1 calc PR
H5B H -0.2271 0.1705 0.9330 0.017 Uiso 0.50 1 calc PR
C6 C -0.0366(4) 0.2500 1.1340(3) 0.0141(5) Uani 1 2 d S
H6A H -0.0952 0.3298 1.1849 0.017 Uiso 0.50 1 calc PR
H6B H -0.0952 0.1702 1.1849 0.017 Uiso 0.50 1 calc PR
C7 C 0.3568(4) 0.2500 1.3154(2) 0.0164(5) Uani 1 2 d S
H7A H 0.3048 0.3279 1.3707 0.025 Uiso 0.50 1 calc PR
H7B H 0.5303 0.2530 1.3146 0.025 Uiso 1 2 calc SR
H7C H 0.3132 0.1691 1.3686 0.025 Uiso 0.50 1 calc PR
C8 C 0.0028(4) 0.2500 0.6789(3) 0.0147(5) Uani 1 2 d S
H8 H 0.1492 0.2500 0.6236 0.018 Uiso 1 2 calc SR
C9 C -0.1429(3) 0.12614(17) 0.62552(19) 0.0186(4) Uani 1 1 d .
H9A H -0.2980 0.1296 0.6662 0.028 Uiso 1 1 calc R
H9B H -0.0565 0.0465 0.6653 0.028 Uiso 1 1 calc R
H9C H -0.1673 0.1233 0.5110 0.028 Uiso 1 1 calc R

loop_
_atom_site_aniso_label
_atom_site_aniso_U_11
_atom_site_aniso_U_22
_atom_site_aniso_U_33
_atom_site_aniso_U_23
_atom_site_aniso_U_13
_atom_site_aniso_U_12
O1 0.0139(6) 0.0149(6) 0.0181(6) -0.0033(5) 0.0015(5) 0.0023(5)
C1 0.0097(11) 0.0115(11) 0.0147(12) 0.000 0.0025(9) 0.000
C2 0.0082(7) 0.0118(8) 0.0171(8) -0.0001(7) 0.0021(6) -0.0032(6)
N3 0.0127(7) 0.0116(7) 0.0155(7) 0.0016(5) 0.0014(5) 0.0035(5)
C4 0.0117(11) 0.0125(12) 0.0154(12) 0.000 0.0017(9) 0.000
C5 0.0102(11) 0.0153(12) 0.0180(12) 0.000 0.0026(9) 0.000
C6 0.0118(11) 0.0130(12) 0.0180(12) 0.000 0.0038(9) 0.000
C7 0.0169(12) 0.0180(13) 0.0144(12) 0.000 0.0021(10) 0.000
C8 0.0136(11) 0.0149(12) 0.0154(12) 0.000 0.0012(9) 0.000
C9 0.0194(9) 0.0172(9) 0.0182(9) -0.0011(7) -0.0018(7) 0.0005(7)

loop_
_atom_type_symbol
_atom_type_description
_atom_type_scat_dispersion_real
_atom_type_scat_dispersion_imag
_atom_type_scat_source
C C .0033 .0016 'International Tables Vol C Tables 4.2.6.8 and 6.1.1.4'
H H .0000 .0000 'International Tables Vol C Tables 4.2.6.8 and 6.1.1.4'
N N .0061 .0033 'International Tables Vol C Tables 4.2.6.8 and 6.1.1.4'
O O .0106 .0060 'International Tables Vol C Tables 4.2.6.8 and 6.1.1.4'

loop_
_geom_angle_atom_site_label_1
_geom_angle_atom_site_label_2
_geom_angle_atom_site_label_3
_geom_angle
_geom_angle_site_symmetry_1
_geom_angle_site_symmetry_3
C8 C1 C2 113.27(12) . .
C8 C1 C2 113.27(12) . 4_565
C2 C1 C2 101.58(16) . 4_565
C8 C1 C5 113.31(17) . .
C2 C1 C5 107.27(12) . .
C2 C1 C5 107.27(12) 4_565 .
O1 C2 N3 124.42(14) . .
O1 C2 C1 124.31(15) . .
N3 C2 C1 111.22(14) . .
C2 N3 C4 116.81(14) . .
C2 N3 H3 121.6 . .
C4 N3 H3 121.6 . .
N3 C4 N3 107.27(17) 4_565 .
N3 C4 C7 110.58(12) 4_565 .
N3 C4 C7 110.58(12) . .
N3 C4 C6 106.64(12) 4_565 .
N3 C4 C6 106.64(12) . .
C7 C4 C6 114.76(19) . .
C6 C5 C1 111.56(17) . .
C6 C5 H5A 109.3 . .
C1 C5 H5A 109.3 . .
C6 C5 H5B 109.3 . .
C1 C5 H5B 109.3 . .
H5A C5 H5B 108.0 . .
C4 C6 C5 107.44(18) . .
C4 C6 H6A 110.2 . .
C5 C6 H6A 110.2 . .
C4 C6 H6B 110.2 . .
C5 C6 H6B 110.2 . .
H6A C6 H6B 108.5 . .
C4 C7 H7A 109.5 . .
C4 C7 H7B 109.5 . .
H7A C7 H7B 109.4 . .
C4 C7 H7C 109.5 . .
H7A C7 H7C 109.4 . .
H7B C7 H7C 109.4 . .
C9 C8 C9 108.74(18) 4_565 .
C9 C8 C1 112.71(12) 4_565 .
C9 C8 C1 112.70(12) . .
C9 C8 H8 107.5 4_565 .
C9 C8 H8 107.5 . .
C1 C8 H8 107.5 . .
C8 C9 H9A 109.5 . .
C8 C9 H9B 109.5 . .
H9A C9 H9B 109.5 . .
C8 C9 H9C 109.5 . .
H9A C9 H9C 109.5 . .
H9B C9 H9C 109.5 . .

loop_
_geom_bond_atom_site_label_1
_geom_bond_atom_site_label_2
_geom_bond_distance
_geom_bond_site_symmetry_2
O1 C2 1.2346(18) .
C1 C8 1.537(3) .
C1 C2 1.544(2) .
C1 C2 1.544(2) 4_565
C1 C5 1.565(3) .
C2 N3 1.3442(19) .
N3 C4 1.4681(18) .
N3 H3 0.8800 .
C4 N3 1.4681(18) 4_565
C4 C7 1.510(3) .
C4 C6 1.532(3) .
C5 C6 1.540(3) .
C5 H5A 0.9900 .
C5 H5B 0.9900 .
C6 H6A 0.9900 .
C6 H6B 0.9900 .
C7 H7A 0.9803 .
C7 H7B 0.9803 .
C7 H7C 0.9803 .
C8 C9 1.535(2) 4_565
C8 C9 1.535(2) .
C8 H8 1.0000 .
C9 H9A 0.9800 .
C9 H9B 0.9800 .
C9 H9C 0.9800 .

loop_
_geom_torsion_atom_site_label_1
_geom_torsion_atom_site_label_2
_geom_torsion_atom_site_label_3
_geom_torsion_atom_site_label_4
_geom_torsion
_geom_torsion_site_symmetry_1
_geom_torsion_site_symmetry_4
C8 C1 C2 O1 4.7(2) . .
C2 C1 C2 O1 -117.10(15) 4_565 .
C5 C1 C2 O1 130.50(16) . .
C8 C1 C2 N3 -177.79(13) . .
C2 C1 C2 N3 60.40(19) 4_565 .
C5 C1 C2 N3 -51.99(16) . .
O1 C2 N3 C4 170.40(15) . .
C1 C2 N3 C4 -7.11(19) . .
C2 N3 C4 N3 -48.2(2) . 4_565
C2 N3 C4 C7 -168.88(14) . .
C2 N3 C4 C6 65.73(18) . .
C8 C1 C5 C6 180.0 . .
C2 C1 C5 C6 54.23(11) . .
C2 C1 C5 C6 -54.23(10) 4_565 .
N3 C4 C6 C5 57.19(11) 4_565 .
N3 C4 C6 C5 -57.19(11) . .
C7 C4 C6 C5 180.000(1) . .
C1 C5 C6 C4 0.000(1) . .
C2 C1 C8 C9 -175.74(14) . 4_565
C2 C1 C8 C9 -60.7(2) 4_565 4_565
C5 C1 C8 C9 61.77(14) . 4_565
C2 C1 C8 C9 60.7(2) . .
C2 C1 C8 C9 175.73(14) 4_565 .
C5 C1 C8 C9 -61.77(14) . .
